data_4334675
loop_
_publ_author_name
'Christian Hering'
'Axel Schulz'
'Alexander Villinger'

_publ_contact_author_address
;
Universit\"at Rostock
Institut f\"ur Chemie
Abteilung f\"ur Anorganische Chemie
Albert-Einstein-Strasse 3a 
18059 Rostock
Bundesrepublik Deutschland
;
_publ_contact_author_email
;
axel.schulz@uni-rostock.de'
;
_publ_contact_author_fax '+49 (0)381/498-6382'
_publ_contact_author_name 'Axel Schulz'
_publ_contact_author_phone '+49 (0)381/498-6400'
_publ_section_title
;
 On the Synthesis and Reactivity of Highly Labile Pseudohalogen
 Phosphenium Ions
;
_journal_name_full 'Inorganic Chemistry'
_journal_page_first 5214
_journal_page_last 5225
_journal_paper_doi 10.1021/ic4001285
_journal_volume 52
_journal_year 2013
_chemical_formula_moiety 'C7 H18 N2 O P Si2 +, Cl4 Ga -'
_chemical_formula_sum 'C7 H18 Cl4 Ga N2 O P Si2'
_chemical_formula_weight 444.90
_chemical_name_systematic
;
N,N-bis(trimethylsilyl)amino(isocyanato)phosphenium tetrachlorogallate
;
_space_group_IT_number 19
_symmetry_cell_setting orthorhombic
_symmetry_Int_Tables_number 19
_symmetry_space_group_name_Hall 'P 2ac 2ab'
_symmetry_space_group_name_H-M 'P 21 21 21'
_atom_sites_solution_hydrogens geom
_atom_sites_solution_primary direct
_atom_sites_solution_secondary difmap
_audit_author_name 'Villinger, A.'
_audit_creation_method SHELXL-97
_cell_angle_alpha 90.00
_cell_angle_beta 90.00
_cell_angle_gamma 90.00
_cell_formula_units_Z 4
_cell_length_a 10.1628(2)
_cell_length_b 11.9467(3)
_cell_length_c 15.8593(4)
_cell_measurement_reflns_used 7746
_cell_measurement_temperature 173(2)
_cell_measurement_theta_max 62.904
_cell_measurement_theta_min 5.258
_cell_volume 1925.51(8)
_computing_cell_refinement 'Bruker Apex V7.51A'
_computing_data_collection 'Bruker Apex V7.51A'
_computing_data_reduction 'Bruker SAINT'
_computing_molecular_graphics 'ORTEP-3v2.01 (Farrugia, 1997)'
_computing_publication_material SHELXL-97
_computing_structure_refinement 'SHELXL-97 (Sheldrick, 1997)'
_computing_structure_solution 'SHELXS-97 (Sheldrick, 1997)'
_diffrn_ambient_temperature 173(2)
_diffrn_measured_fraction_theta_full 0.999
_diffrn_measured_fraction_theta_max 0.999
_diffrn_measurement_device_type 'Bruker Apex Kappa II-CCD-diffractometer'
_diffrn_measurement_method 'phi and omega scans'
_diffrn_radiation_monochromator graphite
_diffrn_radiation_source 'sealed tube'
_diffrn_radiation_type MoK\a
_diffrn_radiation_wavelength 0.71073
_diffrn_reflns_av_R_equivalents 0.0209
_diffrn_reflns_av_sigmaI/netI 0.0385
_diffrn_reflns_limit_h_max 13
_diffrn_reflns_limit_h_min -14
_diffrn_reflns_limit_k_max 16
_diffrn_reflns_limit_k_min -16
_diffrn_reflns_limit_l_max 22
_diffrn_reflns_limit_l_min -22
_diffrn_reflns_number 17000
_diffrn_reflns_theta_full 30.00
_diffrn_reflns_theta_max 30.00
_diffrn_reflns_theta_min 2.57
_exptl_absorpt_coefficient_mu 2.182
_exptl_absorpt_correction_T_max 0.6224
_exptl_absorpt_correction_T_min 0.4756
_exptl_absorpt_correction_type multi-scan
_exptl_absorpt_process_details '(SADABS; Sheldrick, 2004)'
_exptl_crystal_colour colourless
_exptl_crystal_density_diffrn 1.535
_exptl_crystal_description block
_exptl_crystal_F_000 896
_exptl_crystal_size_max 0.40
_exptl_crystal_size_mid 0.26
_exptl_crystal_size_min 0.24
_refine_diff_density_max 0.372
_refine_diff_density_min -0.375
_refine_diff_density_rms 0.047
_refine_ls_abs_structure_details 'Flack H D (1983), Acta Cryst. A39, 876-881'
_refine_ls_abs_structure_Flack -0.005(5)
_refine_ls_extinction_method none
_refine_ls_goodness_of_fit_ref 1.012
_refine_ls_hydrogen_treatment constr
_refine_ls_matrix_type full
_refine_ls_number_parameters 169
_refine_ls_number_reflns 5600
_refine_ls_number_restraints 0
_refine_ls_restrained_S_all 1.012
_refine_ls_R_factor_all 0.0253
_refine_ls_R_factor_gt 0.0212
_refine_ls_shift/su_max 0.005
_refine_ls_shift/su_mean 0.000
_refine_ls_structure_factor_coef Fsqd
_refine_ls_weighting_details 'calc w=1/[\s^2^(Fo^2^)+(0.0112P)^2^+0.0000P] where P=(Fo^2^+2Fc^2^)/3'
_refine_ls_weighting_scheme calc
_refine_ls_wR_factor_gt 0.0500
_refine_ls_wR_factor_ref 0.0511
_reflns_number_gt 5147
_reflns_number_total 5600
_reflns_threshold_expression >2\s(I)
_cod_data_source_file ic4001285_si_002_02.cif
_cod_data_source_block av_ch42_npnco_gacl4
_cod_database_code 4334675

loop_
_symmetry_equiv_pos_as_xyz
'x, y, z'
'-x+1/2, -y, z+1/2'
'-x, y+1/2, -z+1/2'
'x+1/2, -y+1/2, -z'

loop_
_atom_site_label
_atom_site_type_symbol
_atom_site_fract_x
_atom_site_fract_y
_atom_site_fract_z
_atom_site_U_iso_or_equiv
_atom_site_adp_type
_atom_site_occupancy
_atom_site_symmetry_multiplicity
_atom_site_calc_flag
_atom_site_refinement_flags
P1 P 0.40561(4) 0.10449(3) 1.16472(3) 0.02635(8) Uani 1 1 d .
N1 N 0.32726(13) 0.02436(10) 1.10218(8) 0.0234(3) Uani 1 1 d .
N2 N 0.55443(14) 0.11152(13) 1.12258(9) 0.0321(3) Uani 1 1 d .
O1 O 0.76195(13) 0.19224(12) 1.15081(9) 0.0451(3) Uani 1 1 d .
Si1 Si 0.15357(5) 0.00530(4) 1.13299(3) 0.02665(9) Uani 1 1 d .
Si2 Si 0.39652(5) -0.03903(4) 1.00598(3) 0.02748(9) Uani 1 1 d .
C1 C 0.65818(18) 0.15524(14) 1.14064(11) 0.0323(3) Uani 1 1 d .
C2 C 0.12278(19) 0.09429(16) 1.22670(12) 0.0402(4) Uani 1 1 d .
H2A H 0.1801 0.0704 1.2730 0.060 Uiso 1 1 calc R
H2B H 0.0306 0.0869 1.2439 0.060 Uiso 1 1 calc R
H2C H 0.1414 0.1726 1.2127 0.060 Uiso 1 1 calc R
C3 C 0.13164(18) -0.14382(15) 1.16095(13) 0.0387(4) Uani 1 1 d .
H3A H 0.1552 -0.1907 1.1126 0.058 Uiso 1 1 calc R
H3B H 0.0396 -0.1574 1.1763 0.058 Uiso 1 1 calc R
H3C H 0.1885 -0.1624 1.2089 0.058 Uiso 1 1 calc R
C4 C 0.0515(2) 0.0558(2) 1.04424(13) 0.0497(5) Uani 1 1 d .
H4A H 0.0749 0.1335 1.0312 0.074 Uiso 1 1 calc R
H4B H -0.0417 0.0519 1.0599 0.074 Uiso 1 1 calc R
H4C H 0.0672 0.0089 0.9946 0.074 Uiso 1 1 calc R
C5 C 0.2770(2) -0.14042(18) 0.96181(12) 0.0510(6) Uani 1 1 d .
H5A H 0.2582 -0.1985 1.0038 0.077 Uiso 1 1 calc R
H5B H 0.3141 -0.1750 0.9111 0.077 Uiso 1 1 calc R
H5C H 0.1953 -0.1013 0.9472 0.077 Uiso 1 1 calc R
C6 C 0.4255(2) 0.07793(16) 0.93220(11) 0.0423(4) Uani 1 1 d .
H6A H 0.3410 0.1055 0.9108 0.063 Uiso 1 1 calc R
H6B H 0.4796 0.0518 0.8850 0.063 Uiso 1 1 calc R
H6C H 0.4714 0.1386 0.9617 0.063 Uiso 1 1 calc R
C7 C 0.5449(2) -0.1198(2) 1.03454(15) 0.0560(6) Uani 1 1 d .
H7A H 0.6199 -0.0689 1.0403 0.084 Uiso 1 1 calc R
H7B H 0.5635 -0.1749 0.9903 0.084 Uiso 1 1 calc R
H7C H 0.5300 -0.1586 1.0882 0.084 Uiso 1 1 calc R
Ga1 Ga 0.345572(18) 0.433843(14) 1.174637(11) 0.02878(5) Uani 1 1 d .
Cl1 Cl 0.29046(5) 0.31856(4) 1.07411(3) 0.03721(10) Uani 1 1 d .
Cl2 Cl 0.21130(5) 0.41427(5) 1.27926(3) 0.05147(13) Uani 1 1 d .
Cl3 Cl 0.54343(5) 0.38875(5) 1.21616(3) 0.04739(12) Uani 1 1 d .
Cl4 Cl 0.35296(8) 0.60551(4) 1.13440(4) 0.06465(16) Uani 1 1 d .

loop_
_atom_site_aniso_label
_atom_site_aniso_U_11
_atom_site_aniso_U_22
_atom_site_aniso_U_33
_atom_site_aniso_U_23
_atom_site_aniso_U_13
_atom_site_aniso_U_12
P1 0.02635(19) 0.02631(18) 0.02638(18) -0.00505(15) -0.00053(16) -0.00081(16)
N1 0.0260(7) 0.0212(6) 0.0231(5) 0.0001(4) -0.0012(5) 0.0005(5)
N2 0.0285(7) 0.0313(7) 0.0365(7) -0.0045(6) 0.0009(6) -0.0026(6)
O1 0.0334(7) 0.0443(8) 0.0575(9) -0.0010(6) 0.0021(6) -0.0117(6)
Si1 0.0241(2) 0.0273(2) 0.02859(19) -0.00089(16) -0.00137(19) 0.00055(19)
Si2 0.0333(2) 0.02329(19) 0.0259(2) -0.00314(16) 0.00229(18) -0.00008(18)
C1 0.0327(9) 0.0293(8) 0.0348(8) -0.0013(6) 0.0041(8) 0.0011(8)
C2 0.0400(10) 0.0395(10) 0.0412(9) -0.0069(8) 0.0141(8) -0.0034(8)
C3 0.0334(9) 0.0312(8) 0.0515(11) -0.0009(8) 0.0089(8) -0.0029(7)
C4 0.0401(10) 0.0604(13) 0.0485(11) 0.0004(10) -0.0167(9) 0.0137(10)
C5 0.0682(14) 0.0475(11) 0.0373(10) -0.0167(9) 0.0088(10) -0.0243(11)
C6 0.0606(13) 0.0354(9) 0.0309(8) 0.0016(7) 0.0072(8) -0.0094(9)
C7 0.0626(14) 0.0487(12) 0.0566(13) -0.0156(10) -0.0041(11) 0.0299(11)
Ga1 0.02730(8) 0.02444(8) 0.03458(9) -0.00464(7) -0.00007(8) 0.00121(7)
Cl1 0.0414(2) 0.0377(2) 0.03246(19) -0.00523(17) -0.00308(18) -0.00777(19)
Cl2 0.0435(3) 0.0646(3) 0.0462(3) -0.0134(2) 0.0141(2) -0.0101(2)
Cl3 0.0329(2) 0.0536(3) 0.0557(3) -0.0192(2) -0.0128(2) 0.0090(2)
Cl4 0.0919(4) 0.0259(2) 0.0762(4) 0.0048(2) 0.0103(4) 0.0090(3)

loop_
_atom_type_symbol
_atom_type_description
_atom_type_scat_dispersion_real
_atom_type_scat_dispersion_imag
_atom_type_scat_source
C C 0.0033 0.0016 'International Tables Vol C Tables 4.2.6.8 and 6.1.1.4'
H H 0.0000 0.0000 'International Tables Vol C Tables 4.2.6.8 and 6.1.1.4'
N N 0.0061 0.0033 'International Tables Vol C Tables 4.2.6.8 and 6.1.1.4'
O O 0.0106 0.0060 'International Tables Vol C Tables 4.2.6.8 and 6.1.1.4'
Si Si 0.0817 0.0704 'International Tables Vol C Tables 4.2.6.8 and 6.1.1.4'
P P 0.1023 0.0942 'International Tables Vol C Tables 4.2.6.8 and 6.1.1.4'
Cl Cl 0.1484 0.1585 'International Tables Vol C Tables 4.2.6.8 and 6.1.1.4'
Ga Ga 0.2307 1.6083 'International Tables Vol C Tables 4.2.6.8 and 6.1.1.4'

loop_
_geom_angle_atom_site_label_1
_geom_angle_atom_site_label_2
_geom_angle_atom_site_label_3
_geom_angle
_geom_angle_site_symmetry_1
_geom_angle_site_symmetry_3
N1 P1 N2 103.65(7) . .
N1 P1 Cl1 91.04(5) . .
N2 P1 Cl1 96.53(6) . .
N1 P1 Cl3 87.98(5) . 3_647
N2 P1 Cl3 97.46(6) . 3_647
Cl1 P1 Cl3 165.81(2) . 3_647
N1 P1 Cl3 149.77(5) . .
N2 P1 Cl3 72.65(5) . .
Cl1 P1 Cl3 60.382(13) . .
Cl3 P1 Cl3 122.168(12) 3_647 .
N1 P1 Cl4 143.19(5) . 3_647
N2 P1 Cl4 76.24(5) . 3_647
Cl1 P1 Cl4 125.740(16) . 3_647
Cl3 P1 Cl4 56.112(13) 3_647 3_647
Cl3 P1 Cl4 66.321(13) . 3_647
P1 N1 Si2 124.88(8) . .
P1 N1 Si1 112.81(7) . .
Si2 N1 Si1 122.26(7) . .
C1 N2 P1 136.20(14) . .
N1 Si1 C3 107.31(7) . .
N1 Si1 C4 107.13(9) . .
C3 Si1 C4 115.42(11) . .
N1 Si1 C2 107.63(7) . .
C3 Si1 C2 109.87(9) . .
C4 Si1 C2 109.16(10) . .
N1 Si2 C6 105.94(8) . .
N1 Si2 C7 108.88(8) . .
C6 Si2 C7 114.88(12) . .
N1 Si2 C5 109.34(8) . .
C6 Si2 C5 111.08(10) . .
C7 Si2 C5 106.64(12) . .
O1 C1 N2 173.33(19) . .
Si1 C2 H2A 109.5 . .
Si1 C2 H2B 109.5 . .
H2A C2 H2B 109.5 . .
Si1 C2 H2C 109.5 . .
H2A C2 H2C 109.5 . .
H2B C2 H2C 109.5 . .
Si1 C3 H3A 109.5 . .
Si1 C3 H3B 109.5 . .
H3A C3 H3B 109.5 . .
Si1 C3 H3C 109.5 . .
H3A C3 H3C 109.5 . .
H3B C3 H3C 109.5 . .
Si1 C4 H4A 109.5 . .
Si1 C4 H4B 109.5 . .
H4A C4 H4B 109.5 . .
Si1 C4 H4C 109.5 . .
H4A C4 H4C 109.5 . .
H4B C4 H4C 109.5 . .
Si2 C5 H5A 109.5 . .
Si2 C5 H5B 109.5 . .
H5A C5 H5B 109.5 . .
Si2 C5 H5C 109.5 . .
H5A C5 H5C 109.5 . .
H5B C5 H5C 109.5 . .
Si2 C6 H6A 109.5 . .
Si2 C6 H6B 109.5 . .
H6A C6 H6B 109.5 . .
Si2 C6 H6C 109.5 . .
H6A C6 H6C 109.5 . .
H6B C6 H6C 109.5 . .
Si2 C7 H7A 109.5 . .
Si2 C7 H7B 109.5 . .
H7A C7 H7B 109.5 . .
Si2 C7 H7C 109.5 . .
H7A C7 H7C 109.5 . .
H7B C7 H7C 109.5 . .
Cl4 Ga1 Cl2 110.69(3) . .
Cl4 Ga1 Cl1 113.25(2) . .
Cl2 Ga1 Cl1 109.32(2) . .
Cl4 Ga1 Cl3 107.03(3) . .
Cl2 Ga1 Cl3 108.86(2) . .
Cl1 Ga1 Cl3 107.54(2) . .
Ga1 Cl1 P1 94.799(17) . .
Ga1 Cl3 P1 79.307(16) . .

loop_
_geom_bond_atom_site_label_1
_geom_bond_atom_site_label_2
_geom_bond_distance
_geom_bond_site_symmetry_2
P1 N1 1.5918(13) .
P1 N2 1.6556(15) .
P1 Cl1 3.1582(6) .
P1 Cl3 3.2373(7) 3_647
P1 Cl3 3.7630(7) .
P1 Cl4 4.0212(9) 3_647
N1 Si2 1.8430(13) .
N1 Si1 1.8457(14) .
N2 C1 1.211(2) .
O1 C1 1.155(2) .
Si1 C3 1.8494(18) .
Si1 C4 1.8498(19) .
Si1 C2 1.8538(18) .
Si2 C6 1.8462(19) .
Si2 C7 1.847(2) .
Si2 C5 1.853(2) .
C2 H2A 0.9800 .
C2 H2B 0.9800 .
C2 H2C 0.9800 .
C3 H3A 0.9800 .
C3 H3B 0.9800 .
C3 H3C 0.9800 .
C4 H4A 0.9800 .
C4 H4B 0.9800 .
C4 H4C 0.9800 .
C5 H5A 0.9800 .
C5 H5B 0.9800 .
C5 H5C 0.9800 .
C6 H6A 0.9800 .
C6 H6B 0.9800 .
C6 H6C 0.9800 .
C7 H7A 0.9800 .
C7 H7B 0.9800 .
C7 H7C 0.9800 .
Ga1 Cl4 2.1491(5) .
Ga1 Cl2 2.1609(5) .
Ga1 Cl1 2.1800(5) .
Ga1 Cl3 2.1834(5) .

loop_
_geom_torsion_atom_site_label_1
_geom_torsion_atom_site_label_2
_geom_torsion_atom_site_label_3
_geom_torsion_atom_site_label_4
_geom_torsion
_geom_torsion_site_symmetry_1
N2 P1 N1 Si2 -0.87(11) .
Cl1 P1 N1 Si2 96.11(8) .
Cl3 P1 N1 Si2 -98.06(8) 3_647
Cl3 P1 N1 Si2 78.00(13) .
Cl4 P1 N1 Si2 -86.06(11) 3_647
N2 P1 N1 Si1 -178.17(8) .
Cl1 P1 N1 Si1 -81.19(6) .
Cl3 P1 N1 Si1 84.64(6) 3_647
Cl3 P1 N1 Si1 -99.30(10) .
Cl4 P1 N1 Si1 96.64(9) 3_647
N1 P1 N2 C1 -177.4(2) .
Cl1 P1 N2 C1 89.9(2) .
Cl3 P1 N2 C1 -87.7(2) 3_647
Cl3 P1 N2 C1 33.75(19) .
Cl4 P1 N2 C1 -35.36(19) 3_647
P1 N1 Si1 C3 -115.21(9) .
Si2 N1 Si1 C3 67.41(10) .
P1 N1 Si1 C4 120.28(10) .
Si2 N1 Si1 C4 -57.10(11) .
P1 N1 Si1 C2 2.99(11) .
Si2 N1 Si1 C2 -174.39(9) .
P1 N1 Si2 C6 -67.87(11) .
Si1 N1 Si2 C6 109.19(10) .
P1 N1 Si2 C7 56.19(13) .
Si1 N1 Si2 C7 -126.75(11) .
P1 N1 Si2 C5 172.35(11) .
Si1 N1 Si2 C5 -10.59(12) .
P1 N2 C1 O1 179(100) .
Cl4 Ga1 Cl1 P1 160.27(2) .
Cl2 Ga1 Cl1 P1 -75.80(2) .
Cl3 Ga1 Cl1 P1 42.24(2) .
N1 P1 Cl1 Ga1 165.04(5) .
N2 P1 Cl1 Ga1 -91.09(5) .
Cl3 P1 Cl1 Ga1 79.15(8) 3_647
Cl3 P1 Cl1 Ga1 -25.328(14) .
Cl4 P1 Cl1 Ga1 -13.36(3) 3_647
Cl4 Ga1 Cl3 P1 -156.89(2) .
Cl2 Ga1 Cl3 P1 83.44(2) .
Cl1 Ga1 Cl3 P1 -34.899(19) .
N1 P1 Cl3 Ga1 46.61(10) .
N2 P1 Cl3 Ga1 134.02(6) .
Cl1 P1 Cl3 Ga1 25.668(15) .
Cl3 P1 Cl3 Ga1 -138.04(3) 3_647
Cl4 P1 Cl3 Ga1 -143.74(2) 3_647
